data_4346039
loop_
_publ_author_name
'\'Alvarez-Rodr\'iguez, Luc\'ia'
'Cabeza, Javier A.'
'Garc\'ia-\'Alvarez, Pablo'
'P\'erez-Carre\~no, Enrique'
'Polo, Diego'

_publ_section_title
;
 Amidinatogermylene derivatives of ruthenium carbonyl: new insights into
 the reactivity of [Ru3(CO)12] with two-electron-donor reagents of high
 basicity.
;
_journal_issue 6
_journal_name_full 'Inorganic chemistry'
_journal_page_first 2983
_journal_page_last 2994
_journal_paper_doi 10.1021/acs.inorgchem.5b00084
_journal_volume 54
_journal_year 2015
_chemical_formula_moiety 'C37 H56 Ge2 N4 O3 Ru'
_chemical_formula_sum 'C37 H56 Ge2 N4 O3 Ru'
_chemical_formula_weight 851.10
_space_group_crystal_system monoclinic
_space_group_IT_number 15
_space_group_name_Hall '-I 2ya'
_space_group_name_H-M_alt 'I 1 2/a 1'
_atom_sites_solution_hydrogens geom
_audit_creation_method SHELXL-2014
_cell_angle_alpha 90
_cell_angle_beta 108.421(4)
_cell_angle_gamma 90
_cell_formula_units_Z 4
_cell_length_a 12.9544(4)
_cell_length_b 17.2117(5)
_cell_length_c 19.2876(8)
_cell_measurement_reflns_used 3481
_cell_measurement_temperature 123(2)
_cell_measurement_theta_max 67.8150
_cell_measurement_theta_min 3.5090
_cell_volume 4080.1(3)
_computing_cell_refinement
;
CrysAlisPro, Agilent Technologies,
Version 1.171.36.24 (release 03-12-2012 CrysAlis171 .NET)
(compiled Dec  3 2012,18:21:49)
;
_computing_data_collection
;
CrysAlisPro, Agilent Technologies,
Version 1.171.36.28 (release 01-02-2013 CrysAlis171 .NET)
(compiled Feb  1 2013,16:14:44)
;
_computing_data_reduction
;
CrysAlisPro, Agilent Technologies,
Version 1.171.36.24 (release 03-12-2012 CrysAlis171 .NET)
(compiled Dec  3 2012,18:21:49)
;
_computing_molecular_graphics 'MERCUY CSD 3.1 (Build RC5)'
_computing_publication_material 'SHELXL-97 (Sheldrick, 2008)'
_computing_structure_refinement 'SHELXL-97 (Sheldrick, 2008)'
_computing_structure_solution 'SIR-97 (Giacovazzo, 1999)'
_diffrn_ambient_temperature 123(2)
_diffrn_measured_fraction_theta_full 0.966
_diffrn_measured_fraction_theta_max 0.983
_diffrn_measurement_device_type 'Xcalibur, Onyx, Nova'
_diffrn_radiation_type CuK\a
_diffrn_radiation_wavelength 1.5418
_diffrn_reflns_av_R_equivalents 0.0303
_diffrn_reflns_av_unetI/netI 0.0379
_diffrn_reflns_Laue_measured_fraction_full 0.966
_diffrn_reflns_Laue_measured_fraction_max 0.983
_diffrn_reflns_limit_h_max 12
_diffrn_reflns_limit_h_min -15
_diffrn_reflns_limit_k_max 20
_diffrn_reflns_limit_k_min -20
_diffrn_reflns_limit_l_max 23
_diffrn_reflns_limit_l_min -23
_diffrn_reflns_number 8865
_diffrn_reflns_point_group_measured_fraction_full 0.966
_diffrn_reflns_point_group_measured_fraction_max 0.983
_diffrn_reflns_theta_full 70.000
_diffrn_reflns_theta_max 69.048
_diffrn_reflns_theta_min 3.525
_diffrn_source 'Nova (Cu) X-ray Source'
_exptl_absorpt_coefficient_mu 4.985
_exptl_absorpt_correction_T_max 1.00000
_exptl_absorpt_correction_T_min 0.83411
_exptl_absorpt_correction_type multi-scan
_exptl_absorpt_process_details
;
CrysAlisPro, Agilent Technologies,
Version 1.171.36.24 (release 03-12-2012 CrysAlis171 .NET)
(compiled Dec  3 2012,18:21:49)
Empirical absorption correction using spherical harmonics,
 implemented in SCALE3 ABSPACK scaling algorithm.
;
_exptl_crystal_colour colorless
_exptl_crystal_density_diffrn 1.386
_exptl_crystal_description fragment
_exptl_crystal_F_000 1752
_exptl_crystal_size_max 0.1223
_exptl_crystal_size_mid 0.0895
_exptl_crystal_size_min 0.0302
_refine_diff_density_max 0.861
_refine_diff_density_min -0.712
_refine_diff_density_rms 0.078
_refine_ls_extinction_method none
_refine_ls_goodness_of_fit_ref 1.060
_refine_ls_hydrogen_treatment constr
_refine_ls_matrix_type full
_refine_ls_number_parameters 221
_refine_ls_number_reflns 3736
_refine_ls_number_restraints 0
_refine_ls_restrained_S_all 1.060
_refine_ls_R_factor_all 0.0407
_refine_ls_R_factor_gt 0.0330
_refine_ls_shift/su_max 0.001
_refine_ls_shift/su_mean 0.000
_refine_ls_structure_factor_coef Fsqd
_refine_ls_weighting_details 'w=1/[\s^2^(Fo^2^)+(0.0446P)^2^+4.3116P] where P=(Fo^2^+2Fc^2^)/3'
_refine_ls_weighting_scheme calc
_refine_ls_wR_factor_gt 0.0870
_refine_ls_wR_factor_ref 0.0933
_reflns_Friedel_coverage 0.000
_reflns_number_gt 3171
_reflns_number_total 3736
_reflns_threshold_expression 'I > 2\s(I)'
_cod_data_source_file ic5b00084_si_002.cif
_cod_data_source_block 3ipr
_cod_original_sg_symbol_H-M 'I 2/a'
_cod_database_code 4346039
_shelx_space_group_comment
;
The symmetry employed for this shelxl refinement is uniquely defined
by the following loop, which should always be used as a source of
symmetry information in preference to the above space-group names.
They are only intended as comments.
;
_shelxl_version_number 2014-3

loop_
_space_group_symop_operation_xyz
'x, y, z'
'-x+1/2, y, -z'
'x+1/2, y+1/2, z+1/2'
'-x+1, y+1/2, -z+1/2'
'-x, -y, -z'
'x-1/2, -y, z'
'-x+1/2, -y+1/2, -z+1/2'
'x, -y+1/2, z+1/2'

loop_
_atom_site_label
_atom_site_type_symbol
_atom_site_fract_x
_atom_site_fract_y
_atom_site_fract_z
_atom_site_U_iso_or_equiv
_atom_site_adp_type
_atom_site_occupancy
_atom_site_site_symmetry_order
_atom_site_calc_flag
_atom_site_refinement_flags_posn
_atom_site_refinement_flags_adp
_atom_site_refinement_flags_occupancy
C1 C 0.8716(3) 0.3633(2) 0.7023(2) 0.0512(10) Uani 1 1 d . . .
H1A H 0.9056 0.3922 0.6715 0.077 Uiso 1 1 calc R U .
H1B H 0.8573 0.3987 0.7380 0.077 Uiso 1 1 calc R U .
H1C H 0.8028 0.3407 0.6716 0.077 Uiso 1 1 calc R U .
C2 C 1.0537(4) 0.3315(3) 0.7870(4) 0.097(2) Uani 1 1 d . . .
H2A H 1.1024 0.2887 0.8098 0.146 Uiso 1 1 calc R U .
H2B H 1.0431 0.3654 0.8250 0.146 Uiso 1 1 calc R U .
H2C H 1.0860 0.3615 0.7558 0.146 Uiso 1 1 calc R U .
C3 C 0.9466(3) 0.2995(2) 0.7416(2) 0.0443(8) Uani 1 1 d . . .
H3 H 0.9123 0.2731 0.7750 0.053 Uiso 1 1 calc R U .
C4 C 0.9790(3) 0.16650(19) 0.70139(18) 0.0339(7) Uani 1 1 d . . .
C5 C 0.9991(3) 0.12664(19) 0.77268(18) 0.0352(7) Uani 1 1 d . . .
C6 C 0.9138(3) 0.1104(2) 0.7986(2) 0.0496(9) Uani 1 1 d . . .
H6 H 0.8423 0.1271 0.7720 0.060 Uiso 1 1 calc R U .
C7 C 0.9321(4) 0.0698(3) 0.8632(3) 0.0603(11) Uani 1 1 d . . .
H7 H 0.8731 0.0587 0.8809 0.072 Uiso 1 1 calc R U .
C8 C 1.0350(4) 0.0456(2) 0.9019(2) 0.0522(10) Uani 1 1 d . . .
H8 H 1.0469 0.0174 0.9461 0.063 Uiso 1 1 calc R U .
C9 C 1.1209(3) 0.0617(2) 0.8770(2) 0.0492(9) Uani 1 1 d . . .
H9 H 1.1923 0.0453 0.9041 0.059 Uiso 1 1 calc R U .
C10 C 1.1030(3) 0.1022(2) 0.8119(2) 0.0431(8) Uani 1 1 d . . .
H10 H 1.1621 0.1132 0.7943 0.052 Uiso 1 1 calc R U .
C11 C 0.9842(3) 0.0468(2) 0.6317(2) 0.0427(8) Uani 1 1 d . . .
H11 H 0.9919 0.0220 0.6799 0.051 Uiso 1 1 calc R U .
C12 C 1.0825(5) 0.0256(3) 0.6107(4) 0.0884(19) Uani 1 1 d . . .
H12A H 1.0780 0.0504 0.5641 0.133 Uiso 1 1 calc R U .
H12B H 1.0856 -0.0309 0.6057 0.133 Uiso 1 1 calc R U .
H12C H 1.1481 0.0436 0.6486 0.133 Uiso 1 1 calc R U .
C13 C 0.8792(5) 0.0177(3) 0.5775(3) 0.0720(14) Uani 1 1 d . . .
H13A H 0.8178 0.0323 0.5941 0.108 Uiso 1 1 calc R U .
H13B H 0.8821 -0.0390 0.5737 0.108 Uiso 1 1 calc R U .
H13C H 0.8698 0.0409 0.5295 0.108 Uiso 1 1 calc R U .
C14 C 1.0671(4) 0.2401(3) 0.4909(3) 0.0612(12) Uani 1 1 d . . .
H14A H 1.1310 0.2610 0.4805 0.092 Uiso 1 1 calc R U .
H14B H 1.0008 0.2590 0.4541 0.092 Uiso 1 1 calc R U .
H14C H 1.0688 0.1832 0.4895 0.092 Uiso 1 1 calc R U .
C15 C 1.0613(3) 0.3553(3) 0.5675(3) 0.0563(11) Uani 1 1 d . . .
H15A H 1.1219 0.3778 0.5541 0.084 Uiso 1 1 calc R U .
H15B H 1.0655 0.3725 0.6168 0.084 Uiso 1 1 calc R U .
H15C H 0.9923 0.3725 0.5326 0.084 Uiso 1 1 calc R U .
C16 C 1.1702(3) 0.2391(3) 0.6248(3) 0.0585(12) Uani 1 1 d . . .
H16A H 1.1794 0.1832 0.6193 0.088 Uiso 1 1 calc R U .
H16B H 1.1634 0.2496 0.6731 0.088 Uiso 1 1 calc R U .
H16C H 1.2335 0.2668 0.6198 0.088 Uiso 1 1 calc R U .
C17 C 1.0681(3) 0.2667(2) 0.5660(2) 0.0437(9) Uani 1 1 d . . .
C101 C 0.7907(3) 0.1926(2) 0.4229(2) 0.0411(8) Uani 1 1 d . . .
C102 C 0.7500 0.3504(3) 0.5000 0.0389(11) Uani 1 2 d S T P
Ge1 Ge 0.93207(3) 0.22812(2) 0.58223(2) 0.03082(13) Uani 1 1 d . . .
N1 N 0.9590(2) 0.24213(16) 0.68881(16) 0.0359(6) Uani 1 1 d . . .
N2 N 0.9781(2) 0.13104(16) 0.64070(15) 0.0352(6) Uani 1 1 d . . .
O101 O 0.8098(2) 0.16519(18) 0.37342(16) 0.0568(7) Uani 1 1 d . . .
O102 O 0.7500 0.4178(2) 0.5000 0.0550(10) Uani 1 2 d S T P
Ru1 Ru 0.7500 0.23965(2) 0.5000 0.02899(12) Uani 1 2 d S T P

loop_
_atom_site_aniso_label
_atom_site_aniso_U_11
_atom_site_aniso_U_22
_atom_site_aniso_U_33
_atom_site_aniso_U_23
_atom_site_aniso_U_13
_atom_site_aniso_U_12
C1 0.050(2) 0.043(2) 0.056(2) -0.0068(18) 0.0119(19) 0.0124(18)
C2 0.069(3) 0.080(4) 0.104(5) -0.056(3) -0.029(3) 0.023(3)
C3 0.061(2) 0.0327(18) 0.0346(19) -0.0022(15) 0.0084(16) 0.0069(17)
C4 0.0338(16) 0.0332(17) 0.0327(17) 0.0026(13) 0.0076(13) 0.0034(13)
C5 0.0445(18) 0.0298(16) 0.0295(17) -0.0010(13) 0.0093(14) 0.0042(14)
C6 0.053(2) 0.054(2) 0.046(2) 0.0096(18) 0.0214(18) 0.0094(18)
C7 0.072(3) 0.060(3) 0.057(3) 0.012(2) 0.033(2) 0.003(2)
C8 0.078(3) 0.037(2) 0.037(2) 0.0048(16) 0.012(2) 0.0050(19)
C9 0.057(2) 0.039(2) 0.043(2) 0.0037(16) 0.0032(18) 0.0046(17)
C10 0.046(2) 0.0396(19) 0.040(2) 0.0052(16) 0.0084(16) 0.0027(16)
C11 0.059(2) 0.0287(17) 0.0393(19) 0.0023(15) 0.0142(16) 0.0099(16)
C12 0.107(4) 0.052(3) 0.130(5) -0.004(3) 0.071(4) 0.026(3)
C13 0.096(4) 0.033(2) 0.069(3) -0.006(2) 0.001(3) 0.004(2)
C14 0.052(2) 0.079(3) 0.064(3) 0.005(2) 0.034(2) -0.002(2)
C15 0.044(2) 0.052(2) 0.069(3) 0.013(2) 0.013(2) -0.0065(18)
C16 0.0295(19) 0.070(3) 0.069(3) 0.019(2) 0.0061(19) 0.0010(18)
C17 0.0294(17) 0.052(2) 0.050(2) 0.0136(17) 0.0119(16) 0.0001(15)
C101 0.0348(17) 0.0380(19) 0.044(2) -0.0006(16) 0.0025(15) 0.0023(15)
C102 0.030(2) 0.042(3) 0.037(3) 0.000 0.0002(19) 0.000
Ge1 0.0307(2) 0.0302(2) 0.0304(2) 0.00285(14) 0.00803(16) 0.00242(14)
N1 0.0409(15) 0.0280(14) 0.0341(15) -0.0003(11) 0.0053(12) 0.0033(11)
N2 0.0438(15) 0.0283(13) 0.0336(15) 0.0021(11) 0.0124(12) 0.0088(12)
O101 0.0606(17) 0.0653(18) 0.0492(17) -0.0163(14) 0.0241(14) 0.0089(14)
O102 0.060(2) 0.0273(19) 0.063(3) 0.000 -0.0023(19) 0.000
Ru1 0.02954(19) 0.02825(19) 0.02800(19) 0.000 0.00741(14) 0.000

loop_
_atom_type_symbol
_atom_type_description
_atom_type_scat_dispersion_real
_atom_type_scat_dispersion_imag
_atom_type_scat_source
C C 0.0181 0.0091 'International Tables Vol C Tables 4.2.6.8 and 6.1.1.4'
H H 0.0000 0.0000 'International Tables Vol C Tables 4.2.6.8 and 6.1.1.4'
Ge Ge -1.0885 0.8855 'International Tables Vol C Tables 4.2.6.8 and 6.1.1.4'
N N 0.0311 0.0180 'International Tables Vol C Tables 4.2.6.8 and 6.1.1.4'
O O 0.0492 0.0322 'International Tables Vol C Tables 4.2.6.8 and 6.1.1.4'
Ru Ru 0.0552 3.2960 'International Tables Vol C Tables 4.2.6.8 and 6.1.1.4'

loop_
_geom_angle_atom_site_label_1
_geom_angle_atom_site_label_2
_geom_angle_atom_site_label_3
_geom_angle
_geom_angle_site_symmetry_1
_geom_angle_site_symmetry_3
N1 C3 C2 111.7(4) . .
N1 C3 C1 109.7(3) . .
C2 C3 C1 111.1(4) . .
N2 C4 N1 110.1(3) . .
N2 C4 C5 124.0(3) . .
N1 C4 C5 125.9(3) . .
N2 C4 Ge1 55.37(16) . .
N1 C4 Ge1 54.95(18) . .
C5 C4 Ge1 175.7(2) . .
C6 C5 C10 119.5(3) . .
C6 C5 C4 120.2(3) . .
C10 C5 C4 120.2(3) . .
C5 C6 C7 120.0(4) . .
C8 C7 C6 120.3(4) . .
C7 C8 C9 120.3(4) . .
C8 C9 C10 119.7(4) . .
C5 C10 C9 120.2(4) . .
N2 C11 C12 110.8(4) . .
N2 C11 C13 109.8(3) . .
C12 C11 C13 112.8(4) . .
C14 C17 C16 111.2(4) . .
C14 C17 C15 109.6(4) . .
C16 C17 C15 109.8(4) . .
C14 C17 Ge1 107.9(3) . .
C16 C17 Ge1 112.5(3) . .
C15 C17 Ge1 105.7(3) . .
O101 C101 Ru1 176.2(3) . .
O102 C102 Ru1 180.0 . .
N1 Ge1 C17 104.26(15) . .
N1 Ge1 N2 66.07(11) . .
C17 Ge1 N2 104.20(13) . .
N1 Ge1 Ru1 119.22(9) . .
C17 Ge1 Ru1 126.92(11) . .
N2 Ge1 Ru1 119.87(9) . .
N1 Ge1 C4 33.33(11) . .
C17 Ge1 C4 108.88(13) . .
N2 Ge1 C4 32.83(11) . .
Ru1 Ge1 C4 124.20(8) . .
C4 N1 C3 126.2(3) . .
C4 N1 Ge1 91.7(2) . .
C3 N1 Ge1 141.2(2) . .
C4 N2 C11 125.3(3) . .
C4 N2 Ge1 91.8(2) . .
C11 N2 Ge1 141.1(2) . .
C102 Ru1 C101 115.11(11) . .
C102 Ru1 C101 115.11(11) . 2_656
C101 Ru1 C101 129.8(2) . 2_656
C102 Ru1 Ge1 94.745(12) . .
C101 Ru1 Ge1 91.39(10) . .
C101 Ru1 Ge1 84.58(10) 2_656 .
C102 Ru1 Ge1 94.746(11) . 2_656
C101 Ru1 Ge1 84.58(10) . 2_656
C101 Ru1 Ge1 91.39(10) 2_656 2_656
Ge1 Ru1 Ge1 170.51(2) . 2_656

loop_
_geom_bond_atom_site_label_1
_geom_bond_atom_site_label_2
_geom_bond_distance
_geom_bond_site_symmetry_2
C1 C3 1.503(5) .
C2 C3 1.492(6) .
C3 N1 1.463(5) .
C4 N2 1.317(4) .
C4 N1 1.335(4) .
C4 C5 1.484(5) .
C4 Ge1 2.428(3) .
C5 C6 1.378(5) .
C5 C10 1.384(5) .
C6 C7 1.383(6) .
C7 C8 1.371(6) .
C8 C9 1.373(6) .
C9 C10 1.390(5) .
C11 N2 1.466(4) .
C11 C12 1.498(6) .
C11 C13 1.515(6) .
C14 C17 1.516(6) .
C15 C17 1.529(6) .
C16 C17 1.520(5) .
C17 Ge1 1.998(3) .
C101 O101 1.160(5) .
C101 Ru1 1.907(4) .
C102 O102 1.159(6) .
C102 Ru1 1.907(5) .
Ge1 N1 1.988(3) .
Ge1 N2 1.999(3) .
Ge1 Ru1 2.3988(4) .
Ru1 C101 1.907(4) 2_656
Ru1 Ge1 2.3988(4) 2_656
